data_2006543
loop_
_publ_author_name
'Nicola Sardone'
'Giampiero Bettinetti'
'Milena Sorrenti'

_publ_section_title
;
 Trimethoprim--Sulfadimidine 1:2 Molecular Complex Monohydrate
;
_journal_issue 9
_journal_name_full 'Acta Crystallographica Section C'
_journal_page_first 1295
_journal_page_last 1299
_journal_paper_doi 10.1107/S0108270197000425
_journal_volume 53
_journal_year 1997
_chemical_formula_iupac 'C14 H18 N4 O3 , 2C12 H14 N4 O2 S , H2 O'
_chemical_formula_structural '(C14 H18 N4 O3),2(C12 H14 N4 O2 S),H2O'
_chemical_formula_sum 'C38 H48 N12 O8 S2'
_chemical_formula_weight 864.99
_chemical_melting_point 433.15
_chemical_name_systematic
;
[2,4-diamino-5-(3,4,5-trimethoxybenzyl)pyrimidine] .
[4-amino-N-(4,6-dimethyl-2-pyrimidinyl)benzene-sulfonamide] 1:2 complex
monohydrate
;
_space_group_IT_number 14
_space_group_name_Hall '-P 2yn'
_space_group_name_H-M_alt 'P 1 21/n 1'
_symmetry_cell_setting monoclinic
_symmetry_space_group_name_Hall '-P 2yn'
_symmetry_space_group_name_H-M 'P 1 21/n 1'
_cell_angle_alpha 90.00
_cell_angle_beta 94.050(10)
_cell_angle_gamma 90.00
_cell_formula_units_Z 4.00
_cell_length_a 11.0750(10)
_cell_length_b 9.2680(10)
_cell_length_c 40.170(5)
_cell_measurement_reflns_used 25
_cell_measurement_temperature 293(3)
_cell_measurement_theta_max 34
_cell_measurement_theta_min 30
_cell_volume 4112.9(8)
_computing_cell_refinement 'CELDIM CAD-4 Software'
_computing_data_collection 'CAD-4 Software (Enraf-Nonius, 1988)'
_computing_data_reduction 'MolEN (Fair, 1990)'
_computing_molecular_graphics 'ORTEPII (Johnson 1976)'
_computing_publication_material 'PARST (Nardelli, 1983)'
_computing_structure_refinement MolEN
_computing_structure_solution 'MULTAN80 (Main et al., 1980)'
_diffrn_ambient_temperature 293(3)
_diffrn_measurement_device 'Enraf Nonius CAD4'
_diffrn_measurement_method \w-2\q
_diffrn_radiation_monochromator graphite
_diffrn_radiation_source 'fine focus X-ray tube'
_diffrn_radiation_type 'Cu K\a'
_diffrn_radiation_wavelength 1.54184
_diffrn_reflns_av_R_equivalents 0.01
_diffrn_reflns_limit_h_max 13
_diffrn_reflns_limit_h_min -13
_diffrn_reflns_limit_k_max 11
_diffrn_reflns_limit_k_min -1
_diffrn_reflns_limit_l_max 49
_diffrn_reflns_limit_l_min 0
_diffrn_reflns_number 8827
_diffrn_reflns_reduction_process
;
;
_diffrn_reflns_theta_max 70
_diffrn_reflns_theta_min 2
_diffrn_standards_decay_% 3.2
_diffrn_standards_interval_count 300
_diffrn_standards_number 3
_exptl_absorpt_coefficient_mu 1.6942
_exptl_absorpt_correction_T_max 0.999
_exptl_absorpt_correction_T_min 0.781
_exptl_absorpt_correction_type '\y scan, (North, Phillips & Matthews, 1968)'
_exptl_crystal_colour colourless
_exptl_crystal_density_diffrn 1.3969
_exptl_crystal_density_method 'not measured'
_exptl_crystal_description
;
prism
;
_exptl_crystal_F_000 1824.0
_exptl_crystal_size_max 0.58
_exptl_crystal_size_mid 0.50
_exptl_crystal_size_min 0.18
_refine_diff_density_max 0.297
_refine_diff_density_min -0.137
_refine_ls_extinction_coef 7.92640
_refine_ls_extinction_method 'Zachariasen (1963)'
_refine_ls_goodness_of_fit_obs 1.616
_refine_ls_hydrogen_treatment noref
_refine_ls_matrix_type full
_refine_ls_number_parameters 542
_refine_ls_number_reflns 7339
_refine_ls_R_factor_all 0.055
_refine_ls_R_factor_obs .049
_refine_ls_shift/esd_max 0.02
_refine_ls_structure_factor_coef F
_refine_ls_weighting_details 'w = 1'
_refine_ls_weighting_scheme calc
_refine_ls_wR_factor_obs .050
_reflns_number_observed 6251
_reflns_number_total 7339
_reflns_observed_criterion I>3\s(I)
_cod_data_source_file vj1044.cif
_cod_data_source_block CGSSAR
_cod_depositor_comments
;
 Marking attached hydrogen atoms.

 Antanas Vaitkus,
 2017-03-24

The following automatic conversions were performed:

'_chemical_melting_point' value '160\%C' was changed to '433.15' - it
was converted from degrees Celsius(C) to Kelvins(K).

Automatic conversion script
Id: cif_fix_values 1646 2011-03-28 12:23:43Z adriana 

The following automatic conversions were performed:

'_chemical_melting_point' value '160\%C' was changed to '433.15' - it
was converted from degrees Celsius(C) to Kelvins(K).

Automatic conversion script
Id: cif_fix_values 1715 2011-07-08 13:25:40Z adriana 

The following automatic conversions were performed:

'_refine_ls_weighting_scheme' value 'w = 1' was changed to 'calc'.
New tag '_refine_ls_weighting_details' was created. The value of the
new tag was set to 'w = 1'.

Automatic conversion script
Id: cif_fix_values 3143 2015-03-26 13:38:13Z robertas 
;
_cod_original_sg_symbol_H-M 'P 21/n'
_cod_database_code 2006543

loop_
_space_group_symop_id
_space_group_symop_operation_xyz
1 x,y,z
2 -x+1/2,y+1/2,-z+1/2
3 -x,-y,-z
4 x+1/2,-y+1/2,z+1/2

loop_
_atom_site_aniso_label
_atom_site_aniso_U_11
_atom_site_aniso_U_22
_atom_site_aniso_U_33
_atom_site_aniso_U_12
_atom_site_aniso_U_13
_atom_site_aniso_U_23
S .0404(3) .0407(4) .0283(3) .0056(3) .0050(3) .0031(3)
O1 .0374(10) .0595(14) .0462(11) .0005(10) .0074(9) .0120(11)
O2 .0600(12) .0397(12) .0418(10) .0132(10) .0046(10) -.0014(10)
N1 .0592(14) .0346(14) .0263(10) .0084(12) .0022(10) .0058(11)
N2 .0445(13) .0409(14) .0302(11) .0023(12) .0021(10) .0016(11)
N3 .0512(14) .0380(14) .0344(11) .0009(12) .0007(11) .0040(11)
N4 .0520(16) .077(2) .0688(18) -.0081(16) -.0203(14) .0165(17)
C1 .0368(13) .0379(16) .0305(12) .0022(13) .0001(11) .0009(13)
C2 .0436(15) .0456(18) .0369(14) -.0008(15) .0029(13) -.0054(14)
C3 .076(2) .063(2) .0409(16) .001(2) .0099(16) -.0132(17)
C4 .0543(17) .0397(18) .0475(16) -.0007(16) .0022(15) -.0092(15)
C5 .0456(16) .0350(17) .0465(16) -.0024(14) -.0026(14) .0026(15)
C6 .096(3) .044(2) .061(2) .002(2) .000(2) .0073(19)
C7 .0388(13) .0397(17) .0268(12) .0026(13) .0058(11) .0011(12)
C8 .0466(15) .0411(18) .0331(13) -.0006(14) .0117(12) .0025(13)
C9 .0381(14) .0490(19) .0407(14) -.0033(14) .0072(12) -.0022(15)
C10 .0403(15) .054(2) .0374(14) .0034(15) .0032(12) .0005(15)
C11 .0455(16) .0481(19) .0393(14) .0038(15) .0030(13) .0106(14)
C12 .0387(14) .0449(18) .0367(14) -.0023(14) .0052(12) .0056(14)
S' .0396(3) .0489(4) .0275(3) .0067(3) .0038(3) -.0041(3)
O1' .0551(12) .0451(13) .0469(11) .0082(11) -.0037(10) -.0133(10)
O2' .0467(11) .0762(16) .0366(10) .0063(12) .0145(9) .0001(11)
N1' .0346(11) .0503(15) .0287(10) -.0006(12) .0047(9) .0000(11)
N3' .0378(12) .0455(15) .0384(12) .0004(12) .0034(10) .0015(12)
N2' .0383(12) .0435(14) .0298(11) .0052(11) .0014(10) -.0008(11)
N4' .0615(18) .063(2) .100(2) .0245(16) -.0094(18) -.009(2)
C1' .0341(13) .0408(17) .0299(12) .0076(13) .0024(11) .0047(13)
C5' .0371(14) .054(2) .0483(16) .0044(15) .0079(13) .0074(16)
C6' .0496(18) .077(3) .083(2) -.0142(19) .0185(18) .002(2)
C4' .0451(15) .064(2) .0404(14) .0083(16) .0154(12) .0025(16)
C2' .0423(14) .0470(18) .0342(13) .0143(14) .0038(12) .0000(14)
C3' .0572(18) .069(2) .0359(15) .0173(18) .0030(14) -.0110(16)
C7' .0401(14) .0452(18) .0278(12) .0055(14) .0008(11) -.0024(13)
C8' .0422(15) .050(2) .0417(15) .0010(15) -.0007(13) .0004(15)
C9' .0404(16) .061(2) .0492(17) .0067(16) -.0034(14) -.0057(17)
C11' .064(2) .045(2) .0453(16) .0039(17) .0027(15) -.0030(16)
C10' .0555(18) .061(2) .0375(15) .0190(17) -.0058(14) -.0103(16)
C12' .0472(16) .0490(19) .0381(14) .0011(15) .0040(13) -.0040(15)
O3 .0635(13) .0536(14) .0307(9) -.0072(12) .0025(9) .0001(10)
O4 .0670(12) .0531(14) .0305(9) -.0003(11) .0226(9) .0068(10)
O5 .0592(13) .0655(15) .0388(10) -.0156(12) .0110(10) -.0061(11)
N5 .0366(11) .0363(13) .0263(10) .0051(10) .0110(9) .0037(10)
N6 .0431(12) .0414(14) .0369(11) .0132(11) .0140(10) .0027(11)
N7 .0445(12) .0379(14) .0277(10) .0100(11) .0112(9) .0072(10)
N8 .0624(14) .0471(15) .0321(11) .0198(12) .0226(10) .0122(11)
C13 .0309(12) .0374(16) .0282(12) .0016(12) .0067(10) .0003(12)
C14 .0444(14) .0400(17) .0240(11) .0023(13) .0113(11) .0031(12)
C15 .0374(13) .0358(16) .0243(11) .0025(12) .0095(10) .0007(12)
C16 .0332(12) .0353(16) .0260(11) .0019(12) .0073(10) .0038(12)
C17 .0576(16) .0494(19) .0352(13) .0155(15) .0235(12) .0092(14)
C18 .0478(14) .0378(16) .0318(12) .0138(13) .0176(11) .0070(13)
C19 .0435(14) .0419(18) .0373(14) .0063(14) .0123(12) .0059(13)
C20 .0447(15) .0415(17) .0259(12) .0072(14) .0061(11) .0026(13)
C21 .148(4) .058(2) .055(2) -.035(3) -.034(2) .012(2)
C22 .0465(14) .0385(16) .0244(11) .0071(13) .0127(11) .0043(12)
C23 .0629(19) .093(3) .0503(17) .008(2) .0298(14) .001(2)
C24 .0441(15) .0408(17) .0326(13) .0051(14) .0099(12) .0022(13)
C25 .072(2) .079(3) .0480(18) -.019(2) -.0040(18) -.007(2)
C26 .0565(16) .0447(18) .0256(12) .0101(15) .0117(12) -.0004(13)
O1W .131(3) .094(3) .152(3) -.001(3) .011(3) -.018(3)

loop_
_atom_site_label
_atom_site_fract_x
_atom_site_fract_y
_atom_site_fract_z
_atom_site_U_iso_or_equiv
_atom_site_thermal_displace_type
_atom_site_calc_flag
_atom_site_calc_attached_atom
_atom_site_type_symbol
_atom_site_attached_hydrogens
S .08629(6) .04116(9) .17629(2) .0363(2) aniso . . S 0
O1 -.0061(2) -.0530(3) .18637(5) .0475(7) aniso . . O 0
O2 .0667(2) .1947(2) .17754(5) .0471(6) aniso . . O 0
N1 .1139(2) .0138(3) .13703(5) .0401(7) aniso . . N 0
N2 .1422(2) -.1202(3) .09034(6) .0386(7) aniso . . N 0
N3 .1433(2) -.2324(3) .14390(6) .0413(8) aniso . . N 0
N4 .5167(3) -.0876(4) .26620(8) .0671(11) aniso . . N 0
C1 .1329(3) -.1202(3) .12322(7) .0352(8) aniso . . C 0
C2 .1642(3) -.2494(4) .07662(7) .0420(10) aniso . . C 0
C3 .1798(4) -.2493(4) .04005(8) .0596(13) aniso . . C 0
C4 .1751(3) -.3723(4) .09598(8) .0472(9) aniso . . C 0
C5 .1649(3) -.3607(4) .12993(8) .0426(10) aniso . . C 0
C6 .1768(4) -.4863(4) .15300(10) .0673(14) aniso . . C 0
C7 .2187(3) -.0008(3) .20041(6) .0349(8) aniso . . C 0
C8 .3147(3) .0970(4) .20334(7) .0398(9) aniso . . C 0
C9 .4139(3) .0696(4) .22525(7) .0424(9) aniso . . C 0
C10 .4190(3) -.0563(4) .24462(7) .0438(10) aniso . . C 0
C11 .3226(3) -.1543(4) .24115(7) .0443(10) aniso . . C 0
C12 .2237(3) -.1265(4) .21926(7) .0400(9) aniso . . C 0
S' -.23783(6) -.04324(9) .04352(2) .0386(2) aniso . . S' 0
O1' -.2851(2) -.1857(3) .03718(5) .0494(6) aniso . . O 0
O2' -.1385(2) .0033(3) .02513(5) .0526(8) aniso . . O 0
N1' -.1847(2) -.0325(3) .08283(5) .0378(7) aniso . . N 0
N3' -.3576(2) -.1179(3) .10672(6) .0405(8) aniso . . N 0
N2' -.2196(2) .0477(3) .13515(5) .0372(7) aniso . . N 0
N4' -.6322(3) .3839(4) .03371(9) .0755(13) aniso . . N 0
C1' -.2591(2) -.0352(3) .10978(7) .0349(8) aniso . . C 0
C5' -.4238(3) -.1183(4) .13372(8) .0462(10) aniso . . C 0
C6' -.5371(3) -.2078(5) .13110(10) .0692(14) aniso . . C 0
C4' -.3890(3) -.0394(4) .16176(7) .0494(10) aniso . . C 0
C2' -.2856(3) .0436(4) .16197(7) .0411(9) aniso . . C 0
C3' -.2439(3) .1339(4) .19127(8) .0539(11) aniso . . C 0
C7' -.3564(3) .0802(4) .03890(7) .0378(9) aniso . . C 0
C8' -.4754(3) .0368(4) .04032(8) .0448(9) aniso . . C 0
C9' -.5673(3) .1362(4) .03855(8) .0505(11) aniso . . C 0
C11' -.4205(3) .3270(4) .03316(8) .0515(12) aniso . . C 0
C10' -.5405(3) .2837(4) .03506(8) .0519(11) aniso . . C 0
C12' -.3286(3) .2257(4) .03516(7) .0447(10) aniso . . C 0
O3 -.2404(2) .6084(3) .21754(5) .0493(7) aniso . . O 0
O4 -.4314(2) .4278(3) .21192(5) .0493(7) aniso . . O 0
O5 -.5116(2) .3172(3) .15367(5) .0541(8) aniso . . O 0
N5 .0061(2) .3678(3) .03829(5) .0327(6) aniso . . N 0
N6 .1165(2) .1573(3) .04555(6) .0399(7) aniso . . N 0
N7 .0047(2) .2311(3) .08877(5) .0363(7) aniso . . N 0
N8 -.1044(2) .5745(3) .03038(6) .0463(8) aniso . . N 0
C13 .0382(2) .2553(3) .05804(6) .0319(8) aniso . . C 0
C14 -.0694(3) .3340(3) .10072(6) .0357(8) aniso . . C 0
C15 -.1098(2) .4521(3) .08330(6) .0322(8) aniso . . C 0
C16 -.0689(2) .4652(3) .05068(6) .0313(7) aniso . . C 0
C17 -.1900(3) .5681(4) .09641(7) .0464(10) aniso . . C 0
C18 -.2517(3) .5295(3) .12771(7) .0384(8) aniso . . C 0
C19 -.2135(3) .5888(4) .15788(7) .0405(10) aniso . . C 0
C20 -.2749(3) .5573(3) .18618(6) .0372(8) aniso . . C 0
C21 -.1881(5) .7452(5) .22010(10) .0888(16) aniso . . C 0
C22 -.3742(3) .4659(3) .18391(6) .0360(8) aniso . . C 0
C23 -.5128(3) .5340(5) .22265(8) .0674(12) aniso . . C 0
C24 -.4123(3) .4058(4) .15328(7) .0388(9) aniso . . C 0
C25 -.5553(4) .2567(5) .12240(9) .0668(13) aniso . . C 0
C26 -.3509(3) .4375(4) .12515(7) .0419(10) aniso . . C 0
O1W -.4989(4) -.3356(4) .05340(10) .1254(17) aniso . . O 2
HN1 .08203 .08203 .12500 .0507 iso calc N1 H 0
H3A .16797 -.33398 .02930 .0507 iso calc C3 H 0
H3B .10547 -.19336 .02930 .0507 iso calc C3 H 0
H3C .27148 -.22070 .03516 .0507 iso calc C3 H 0
HN4b .58398 -.02734 .27148 .0507 iso calc N4 H 0
HN4a .50000 -.16602 .28516 .0507 iso calc N4 H 0
H4 .18750 -.47266 .08398 .0507 iso calc C4 H 0
H6A .18750 -.47266 .17383 .0507 iso calc C6 H 0
H6B .24503 -.54151 .14678 .0507 iso calc C6 H 0
H6C .10593 -.54345 .14931 .0507 iso calc C6 H 0
H8 .31250 .19336 .18750 .0507 iso calc C8 H 0
H9 .50000 .13867 .22852 .0507 iso calc C9 H 0
H11 .33398 -.25000 .25781 .0507 iso calc C11 H 0
H12 .14648 -.19336 .21680 .0507 iso calc C12 H 0
HN1' -.12500 .02930 .08398 .0507 iso calc N1' H 0
H6A' -.58203 -.19336 .14648 .0507 iso calc C6' H 0
H6B' -.51953 -.30664 .13281 .0507 iso calc C6' H 0
H6C' -.58203 -.19336 .10547 .0507 iso calc C6' H 0
H4N' -.70898 .36133 .03320 .0507 iso calc N4' H 0
H4N" -.60547 .47266 .03320 .0507 iso calc N4' H 0
H4' -.43750 -.05469 .18164 .0507 iso calc C4' H 0
H3A' -.31250 .16602 .20117 .0507 iso calc C3' H 0
H3C' -.18750 .08203 .20703 .0507 iso calc C3' H 0
H3B' -.18750 .22070 .17969 .0507 iso calc C3' H 0
H8' -.50000 -.05469 .04883 .0507 iso calc C8' H 0
H9' -.66797 .10938 .04102 .0507 iso calc C9' H 0
H11' -.39648 .44531 .02734 .0507 iso calc C11' H 0
H12' -.23047 .25000 .03320 .0507 iso calc C12' H 0
HN6a .10352 .13867 .01953 .0507 iso calc N6 H 0
HN6b .12500 .05469 .05469 .0507 iso calc N6 H 0
HN8a -.08203 .58203 .00781 .0507 iso calc N8 H 0
HN8b -.14453 .63867 .04297 .0507 iso calc N8 H 0
H14 -.08398 .30664 .12500 .0507 iso calc C14 H 0
H17A -.25000 .58203 .07813 .0507 iso calc C17 H 0
H17B -.12500 .66602 .10547 .0507 iso calc C17 H 0
H19 -.14453 .66602 .16016 .0507 iso calc C19 H 0
H21A -.16602 .77930 .24414 .0507 iso calc C21 H 0
H21B -.20703 .80664 .20313 .0507 iso calc C21 H 0
H21C -.10042 .73863 .21436 .0507 iso calc C21 H 0
H23B -.58203 .55469 .20313 .0507 iso calc C23 H 0
H23C -.45703 .63867 .23047 .0507 iso calc C23 H 0
H23A -.54297 .50000 .24219 .0507 iso calc C23 H 0
H25A -.58398 .33398 .10352 .0507 iso calc C25 H 0
H25B -.62500 .19336 .12500 .0507 iso calc C25 H 0
H25C -.48047 .19336 .10938 .0507 iso calc C25 H 0
H26 -.37500 .39063 .10352 .0507 iso calc C26 H 0

loop_
_atom_type_symbol
_atom_type_description
_atom_type_scat_dispersion_real
_atom_type_scat_dispersion_imag
_atom_type_scat_source
S Sulphur .319 .557 'IT.4  Tab.2.2A 2.3.1'
O Oxygen .047 .032 'IT.4  Tab.2.2A 2.3.1'
N Nitrogen .029 .018 'IT.4  Tab.2.2A 2.3.1'
C Carbon .017 .009 'IT.4  Tab.2.2A 2.3.1'
S' Carbon .017 .009 'IT.4  Tab.2.2A 2.3.1'
H Hydrogen .000 .000 'IT.4  Tab.2.2C      '

loop_
_geom_angle_atom_site_label_1
_geom_angle_atom_site_label_2
_geom_angle_atom_site_label_3
_geom_angle
_geom_angle_publ_flag
N1 S C7 107.00(10) yes
O2 S C7 108.90(10) yes
O2 S N1 102.90(10) yes
O1 S C7 107.40(10) yes
O1 S N1 111.30(10) yes
O1 S O2 118.80(10) yes
S N1 HN1 109.2(2) no
S N1 C1 124.5(2) yes
C1 N1 HN1 120.3(2) no
C1 N2 C2 115.7(3) yes
C1 N3 C5 116.2(3) yes
HN4b N4 HN4a 114.4(3) no
C10 N4 HN4a 115.0(3) no
C10 N4 HN4b 126.4(3) no
N2 C1 N3 127.6(3) yes
N1 C1 N3 117.4(3) yes
N1 C1 N2 115.0(3) yes
N2 C2 C4 120.9(3) yes
N2 C2 C3 116.1(3) yes
C3 C2 C4 123.0(3) yes
C2 C3 H3C 110.8(3) no
C2 C3 H3B 105.4(3) no
C2 C3 H3A 116.7(3) no
H3B C3 H3C 121.9(3) no
H3A C3 H3C 103.5(3) no
H3A C3 H3B 98.7(3) no
C2 C4 H4 118.5(3) no
C2 C4 C5 118.9(3) yes
C5 C4 H4 122.6(3) no
N3 C5 C4 120.7(3) yes
C4 C5 C6 123.0(3) yes
N3 C5 C6 116.3(3) yes
C5 C6 H6C 107.7(3) no
C5 C6 H6B 107.0(3) no
C5 C6 H6A 119.9(4) no
H6B C6 H6C 108.7(4) no
H6A C6 H6C 107.0(4) no
H6A C6 H6B 106.2(4) no
S C7 C12 119.3(2) yes
S C7 C8 120.5(2) yes
C8 C7 C12 119.9(3) no
C7 C8 H8 119.7(3) no
C7 C8 C9 120.1(3) no
C9 C8 H8 120.2(3) no
C8 C9 H9 125.9(3) no
C8 C9 C10 120.4(3) no
C10 C9 H9 113.6(3) no
N4 C10 C9 121.8(3) yes
C9 C10 C11 118.9(3) no
N4 C10 C11 119.2(3) yes
C10 C11 H11 113.8(3) no
C10 C11 C12 120.5(3) no
C12 C11 H11 125.7(3) no
C7 C12 C11 120.2(3) no
C11 C12 H12 123.5(3) no
C7 C12 H12 116.2(3) no
N1' S' C7' 106.10(10) yes
O2' S' C7' 110.3(2) yes
O2' S' N1' 103.90(10) yes
O1' S' C7' 108.80(10) yes
O1' S' N1' 109.00(10) yes
O1' S' O2' 117.90(10) yes
S' N1' HN1' 107.9(2) no
S' N1' C1' 123.2(2) yes
C1' N1' HN1' 116.9(2) no
C1' N3' C5' 114.5(3) yes
C1' N2' C2' 115.6(3) yes
H4N' N4' H4N" 123.7(4) no
C10' N4' H4N' 112.7(3) no
C10' N4' H4N" 123.7(4) no
N3' C1' N2' 128.9(3) yes
N1' C1' N2' 113.8(2) yes
N1' C1' N3' 117.3(3) yes
N3' C5' C4' 121.3(3) yes
N3' C5' C6' 116.2(3) yes
C6' C5' C4' 122.4(3) yes
C5' C6' H6C' 108.4(3) no
C5' C6' H6B' 111.5(3) no
C5' C6' H6A' 113.5(4) no
H6B' C6' H6C' 105.2(4) no
H6A' C6' H6C' 114.5(4) no
H6A' C6' H6B' 103.4(4) no
C5' C4' H4' 116.3(3) no
C5' C4' C2' 119.1(3) yes
C2' C4' H4' 124.4(3) no
N2' C2' C4' 120.6(3) yes
C4' C2' C3' 121.9(3) yes
N2' C2' C3' 117.5(3) yes
C2' C3' H3B' 102.9(3) no
C2' C3' H3C' 112.4(3) no
C2' C3' H3A' 107.4(3) no
H3C' C3' H3B' 105.5(3) no
H3A' C3' H3B' 115.9(3) no
H3A' C3' H3C' 112.4(3) no
S' C7' C12' 118.5(2) yes
S' C7' C8' 121.2(3) yes
C8' C7' C12' 120.3(3) yes
C7' C8' H8' 124.5(3) no
C7' C8' C9' 120.6(3) no
C9' C8' H8' 112.5(3) no
C8' C9' H9' 124.7(3) no
C8' C9' C10' 119.8(3) no
C10' C9' H9' 115.5(3) no
C12' C11' H11' 118.5(3) no
C10' C11' H11' 121.1(3) no
C10' C11' C12' 120.1(3) no
C9' C10' C11' 119.5(3) no
N4' C10' C11' 120.5(3) yes
N4' C10' C9' 119.9(3) yes
C7' C12' C11' 119.7(3) no
C11' C12' H12' 125.1(3) no
C7' C12' H12' 115.2(3) no
C20 O3 C21 117.9(3) no
C22 O4 C23 114.1(3) no
C24 O5 C25 116.5(3) no
C13 N5 C16 116.6(2) yes
HN6a N6 HN6b 101.9(2) no
C13 N6 HN6b 121.9(2) no
C13 N6 HN6a 115.0(2) no
C13 N7 C14 115.0(2) yes
HN8a N8 HN8b 130.0(3) no
C16 N8 HN8b 106.7(2) no
C16 N8 HN8a 123.0(3) no
N6 C13 N7 116.8(3) yes
N5 C13 N7 126.7(3) yes
N5 C13 N6 116.4(2) yes
N7 C14 H14 107.4(3) no
N7 C14 C15 124.4(2) yes
C15 C14 H14 128.1(3) no
C14 C15 C17 125.0(2) no
C14 C15 C16 115.4(3) yes
C16 C15 C17 119.6(2) no
N8 C16 C15 121.7(3) yes
N5 C16 C15 121.9(3) yes
N5 C16 N8 116.3(2) yes
C15 C17 H17B 106.8(3) no
C15 C17 H17A 102.7(3) no
C15 C17 C18 115.6(3) no
H17A C17 H17B 119.8(3) no
C18 C17 H17B 102.9(2) no
C18 C17 H17A 109.7(3) no
C17 C18 C26 119.0(3) no
C17 C18 C19 120.7(3) no
C19 C18 C26 120.3(3) no
C18 C19 H19 122.0(3) no
C18 C19 C20 119.9(3) no
C20 C19 H19 117.8(3) no
O3 C20 C19 123.6(3) no
C19 C20 C22 120.3(2) no
O3 C20 C22 116.1(2) no
O3 C21 H21C 109.1(4) no
O3 C21 H21B 116.5(4) no
O3 C21 H21A 114.6(4) no
H21B C21 H21C 92.5(4) no
H21A C21 H21C 93.6(3) no
H21A C21 H21B 122.9(4) no
O4 C22 C20 120.8(2) no
C20 C22 C24 119.6(3) no
O4 C22 C24 119.5(3) no
O4 C23 H23A 107.1(4) no
O4 C23 H23C 108.5(3) no
O4 C23 H23B 109.7(3) no
H23C C23 H23A 105.4(3) no
H23B C23 H23A 113.4(3) no
H23B C23 H23C 112.4(3) no
O5 C24 C22 115.0(3) no
C22 C24 C26 120.0(3) no
O5 C24 C26 125.0(3) no
O5 C25 H25C 112.6(3) no
O5 C25 H25B 111.2(3) no
O5 C25 H25A 115.1(3) no
H25B C25 H25C 109.6(4) no
H25A C25 H25C 101.7(3) no
H25A C25 H25B 106.2(3) no
C18 C26 C24 119.9(3) no
C24 C26 H26 120.2(3) no
C18 C26 H26 119.8(3) no

loop_
_geom_bond_atom_site_label_1
_geom_bond_atom_site_label_2
_geom_bond_distance
_geom_bond_publ_flag
S O1 1.425(2) yes
S O2 1.441(2) yes
S N1 1.647(2) yes
S C7 1.744(3) yes
N1 C1 1.383(4) yes
N1 HN1 .857(2) no
N2 C1 1.332(4) yes
N2 C2 1.347(4) yes
N3 C1 1.331(4) yes
N3 C5 1.343(4) yes
N4 C10 1.369(4) yes
N4 HN4b .943(3) no
N4 HN4a 1.078(3) no
C2 C3 1.491(4) yes
C2 C4 1.380(5) yes
C3 H3A .901(4) no
C3 H3B 1.041(4) no
C3 H3C 1.080(4) no
C4 C5 1.380(5) yes
C4 H4 1.061(3) no
C5 C6 1.488(5) yes
C6 H6A .847(4) no
C6 H6B .960(4) no
C6 H6C .950(4) no
C7 C8 1.395(4) no
C7 C12 1.389(4) no
C8 C9 1.382(4) no
C8 H8 1.096(3) no
C9 C10 1.401(5) no
C9 H9 1.148(3) no
C10 C11 1.401(5) no
C11 C12 1.380(4) no
C11 H11 1.113(3) no
C12 H12 1.055(3) no
S' O1' 1.436(2) yes
S' O2' 1.434(2) yes
S' N1' 1.649(2) yes
S' C7' 1.741(3) yes
N1' C1' 1.406(4) yes
N1' HN1' .874(2) no
N3' C1' 1.332(4) yes
N3' C5' 1.351(4) yes
N2' C1' 1.325(4) yes
N2' C2' 1.344(4) yes
N4' C10' 1.374(5) yes
N4' H4N' .874(3) no
N4' H4N" .876(4) no
C5' C6' 1.502(5) yes
C5' C4' 1.375(5) yes
C6' H6A' .833(4) no
C6' H6B' .938(4) no
C6' H6C' 1.118(4) no
C4' C2' 1.379(5) yes
C4' H4' 1.003(3) no
C2' C3' 1.491(5) yes
C3' H3A' .931(4) no
C3' H3C' .983(3) no
C3' H3B' 1.137(4) no
C7' C8' 1.383(4) no
C7' C12' 1.394(5) no
C8' C9' 1.371(5) no
C8' H8' .961(4) no
C9' C10' 1.408(5) no
C9' H9' 1.154(3) no
C11' C10' 1.396(5) no
C11' C12' 1.383(5) no
C11' H11' 1.156(4) no
C12' H12' 1.118(3) no
O3 C20 1.375(3) no
O3 C21 1.395(5) no
O4 C22 1.376(3) no
O4 C23 1.422(5) no
O5 C24 1.373(4) no
O5 C25 1.428(4) no
N5 C13 1.343(4) yes
N5 C16 1.346(4) yes
N6 C13 1.374(4) yes
N6 HN6a 1.059(2) no
N6 HN6b 1.021(3) no
N7 C13 1.333(3) yes
N7 C14 1.367(4) yes
N8 C16 1.342(4) yes
N8 HN8a .959(3) no
N8 HN8b .916(3) no
C14 C15 1.358(4) yes
C14 H14 1.031(3) no
C15 C16 1.421(4) yes
C15 C17 1.512(4) no
C17 C18 1.516(4) no
C17 H17A .964(3) no
C17 H17B 1.199(3) no
C18 C19 1.370(4) no
C18 C26 1.389(4) no
C19 C20 1.397(4) no
C19 H19 1.046(3) no
C20 C22 1.386(4) no
C21 H21A 1.030(4) no
C21 H21B .900(4) no
C21 H21C 1.015(5) no
C22 C24 1.389(4) no
C23 H23B 1.074(3) no
C23 H23C 1.181(4) no
C23 H23A .929(4) no
C24 C26 1.391(4) no
C25 H25A 1.074(4) no
C25 H25B .981(4) no
C25 H25C 1.169(4) no
C26 H26 .991(3) no

loop_
_geom_contact_atom_site_label_1
_geom_contact_atom_site_label_2
_geom_contact_distance
S N3 2.939(3)
S C1 2.684(3)
S C8 2.731(3)
S C12 2.709(3)
S H8 2.8830(10)
S H12 2.7680(10)
O1 O2 2.467(3)
O1 N1 2.540(3)
O1 N3 2.969(3)
O1 C7 2.561(3)
O1 C12 2.866(4)
O1 HN1 2.990(2)
O1 H12 2.398(2)
O1 H3C' 2.554(2)
O2 N1 2.419(3)
O2 C7 2.597(4)
O2 HN1 2.372(2)
O2 H8 2.724(2)
O2 H3B' 2.833(2)
O2 H14 2.796(2)
N1 N2 2.289(3)
N1 N3 2.319(4)
N1 C7 2.726(3)
N1 N7 2.991(3)
N2 N3 2.389(4)
N2 C3 2.409(4)
N2 C4 2.373(4)
N2 C5 2.739(4)
N2 HN1 2.455(3)
N2 H3B 2.549(2)
N2 H3C 2.877(3)
N2 HN6b 2.162(3)
N3 C2 2.733(4)
N3 C4 2.367(4)
N3 C6 2.406(5)
N3 H6A 2.561(3)
N3 H6C 2.922(3)
N3 H12 2.948(2)
N4 C9 2.421(4)
N4 C11 2.389(4)
N4 H9 2.585(3)
N4 H11 2.525(3)
C1 C2 2.269(4)
C1 C4 2.635(5)
C1 C5 2.270(5)
C2 C5 2.376(4)
C2 H3C 2.130(3)
C2 H4 2.103(3)
C2 HN6b 2.975(3)
C3 C4 2.523(5)
C3 H4 2.717(4)
C3 HN6b 2.950(4)
C4 C6 2.521(5)
C4 H3A 2.698(3)
C4 H6B 2.646(3)
C4 H6C 2.815(3)
C5 H4 2.148(3)
C6 H4 2.786(4)
C7 C9 2.406(4)
C7 C10 2.790(4)
C7 C11 2.400(4)
C7 H8 2.159(3)
C8 C10 2.415(4)
C8 C11 2.778(5)
C8 C12 2.410(5)
C8 H9 2.257(3)
C9 C11 2.414(5)
C9 C12 2.779(4)
C9 HN4b 2.704(3)
C9 H8 2.153(3)
C10 C12 2.414(4)
C10 H9 2.137(3)
C10 H11 2.112(3)
C11 HN4a 2.551(3)
C11 H12 2.150(3)
C12 H11 2.221(3)
S' C1' 2.690(3)
S' C8' 2.728(3)
S' C12' 2.700(4)
S' H8' 2.9280(10)
S' H12' 2.7510(10)
O1' O2' 2.460(3)
O1' N1' 2.515(3)
O1' C7' 2.590(4)
O1' C8' 2.958(4)
O1' O1W 2.861(5)
O1' H8' 2.741(2)
O2' N1' 2.432(3)
O2' C7' 2.612(4)
O2' C12' 2.994(4)
O2' HN1' 2.370(2)
O2' H12' 2.533(3)
O2' HN6a 2.982(2)
N1' N3' 2.339(3)
N1' N2' 2.288(3)
N1' C7' 2.710(4)
N3' N2' 2.397(3)
N3' C6' 2.424(5)
N3' C4' 2.376(4)
N3' C2' 2.748(4)
N3' H6B' 2.764(3)
N3' H6C' 2.579(2)
N3' H8' 2.779(2)
N2' C5' 2.731(4)
N2' C4' 2.366(4)
N2' C3' 2.424(4)
N2' HN1' 2.378(2)
N2' H3C' 2.902(2)
N2' H3B' 2.410(2)
N2' H14 2.876(3)
N4' C9' 2.409(5)
N4' C11' 2.405(5)
N4' H9' 2.594(4)
N4' H11' 2.702(3)
N4' H25A 2.855(4)
C1' C5' 2.256(4)
C1' C4' 2.619(4)
C1' C2' 2.259(4)
C5' C2' 2.374(4)
C5' H6C' 2.136(3)
C6' C4' 2.522(5)
C6' H4' 2.654(4)
C4' C3' 2.510(5)
C4' H6A' 2.607(3)
C4' H3A' 2.581(3)
C4' H3C' 2.997(3)
C2' H4' 2.115(3)
C3' H4' 2.773(4)
C7' C9' 2.392(4)
C7' C11' 2.401(5)
C7' C10' 2.774(5)
C7' H12' 2.126(3)
C8' C11' 2.777(5)
C8' C10' 2.404(5)
C8' C12' 2.408(5)
C8' H9' 2.238(3)
C9' C11' 2.422(5)
C9' C12' 2.783(5)
C9' H4N' 2.610(4)
C9' H25C 2.986(3)
C11' H4N' 2.454(4)
C11' H12' 2.222(4)
C11' H26 2.896(3)
C10' C12' 2.407(5)
C10' H9' 2.170(4)
C10' H11' 2.226(4)
C10' H25A 2.863(3)
C12' H11' 2.185(4)
O3 O4 2.695(3)
O3 C19 2.443(4)
O3 C22 2.342(4)
O3 H19 2.659(2)
O3 H23C 2.506(2)
O4 O5 2.650(3)
O4 C20 2.401(4)
O4 C24 2.389(4)
O4 H3A' 2.808(2)
O4 H23C 2.118(2)
O5 C22 2.330(4)
O5 C26 2.452(4)
O5 H25A 2.121(2)
O5 H25C 2.165(2)
O5 H26 2.691(2)
N5 N6 2.310(3)
N5 N7 2.392(3)
N5 N8 2.283(4)
N5 C14 2.717(3)
N5 C15 2.420(3)
N5 H12' 2.832(2)
N5 HN6a 2.521(2)
N5 HN8a 2.495(2)
N6 N7 2.306(3)
N7 C15 2.411(4)
N7 C16 2.745(4)
N7 HN1 2.141(2)
N7 HN1' 2.358(2)
N7 HN6b 2.566(2)
N8 C15 2.414(4)
N8 C17 2.880(4)
N8 H17A 2.592(3)
C13 C14 2.276(4)
C13 C15 2.698(4)
C13 C16 2.287(4)
C13 HN6b 2.101(3)
C14 C16 2.350(4)
C14 C17 2.547(5)
C14 C18 2.973(4)
C14 HN1 2.998(3)
C14 HN1' 2.957(3)
C15 C18 2.561(4)
C15 H12' 2.994(3)
C15 HN8b 2.382(3)
C15 H14 2.154(3)
C15 H17B 2.184(3)
C16 C17 2.536(4)
C16 H12' 2.738(3)
C16 H17A 2.593(3)
C16 H17B 2.981(3)
C17 C19 2.509(4)
C17 C26 2.503(5)
C17 HN8b 2.333(3)
C17 H14 2.894(3)
C17 H19 2.730(3)
C17 H26 2.658(3)
C18 C20 2.395(4)
C18 C22 2.778(4)
C18 C24 2.407(4)
C18 H14 2.784(3)
C18 H17B 2.132(3)
C18 H19 2.119(3)
C19 C21 2.885(5)
C19 C22 2.413(4)
C19 C24 2.775(4)
C19 C26 2.394(4)
C19 H17B 2.489(3)
C19 H21B 2.714(3)
C19 H21C 2.871(3)
C20 C21 2.372(5)
C20 C24 2.397(4)
C20 C26 2.767(4)
C20 H21B 2.510(3)
C20 H21C 2.745(3)
C20 H23C 2.882(3)
C21 H19 2.594(4)
C22 C23 2.348(5)
C22 C26 2.407(4)
C22 H3A' 2.934(3)
C22 H23B 2.612(3)
C22 H23C 2.673(3)
C24 C25 2.383(5)
C24 H25A 2.742(3)
C24 H25C 2.715(3)
C25 C26 2.812(5)
C25 H26 2.513(4)
C26 H17A 2.628(3)
C26 H25A 2.832(3)
C26 H25C 2.730(3)
O1W H6C' 2.689(4)
O1W H8' 2.610(4)
